data_4033247
loop_
_publ_author_name
'Hsueh, Nai-Chen'
'Chen, Hsing-Yin'
'Chang, Meng-Yang'

_publ_section_title
;
 Construction of Sulfonyl Oxabenzo[3.3.1]bicyclic Core via
 Cyclocondensation of \b-Ketosulfones and o-Formyl Allylbenzenes.
;
_journal_issue 24
_journal_name_full 'The Journal of organic chemistry'
_journal_page_first 13324
_journal_page_last 13332
_journal_paper_doi 10.1021/acs.joc.7b02425
_journal_volume 82
_journal_year 2017
_chemical_absolute_configuration rm
_chemical_formula_sum 'C28 H28 O5 S'
_chemical_formula_weight 476.56
_space_group_crystal_system monoclinic
_space_group_IT_number 4
_space_group_name_Hall 'P 2yb'
_space_group_name_H-M_alt 'P 1 21 1'
_symmetry_space_group_name_Hall 'P 2yb'
_symmetry_space_group_name_H-M 'P 1 21 1'
_atom_sites_solution_hydrogens geom
_audit_creation_method SHELXL-2014/6
_cell_angle_alpha 90
_cell_angle_beta 91.296(2)
_cell_angle_gamma 90
_cell_formula_units_Z 2
_cell_length_a 11.0102(3)
_cell_length_b 9.1251(2)
_cell_length_c 11.4970(3)
_cell_measurement_reflns_used 3851
_cell_measurement_temperature 100(2)
_cell_measurement_theta_max 26.3477
_cell_measurement_theta_min 2.8502
_cell_volume 1154.80(5)
_computing_cell_refinement 'SAINT V8.34A (Bruker AXS Inc., 2013)'
_computing_data_collection 'Bruker APEX2'
_computing_data_reduction 'SAINT V8.34A (Bruker AXS Inc., 2013)'
_computing_molecular_graphics 'Bruker SHELXTL'
_computing_publication_material 'Bruker SHELXTL'
_computing_structure_refinement 'SHELXL-2014/6 (Sheldrick, 2014)'
_diffrn_ambient_temperature 100(2)
_diffrn_detector_area_resol_mean 8.3333
_diffrn_measured_fraction_theta_full 1.000
_diffrn_measured_fraction_theta_max 1.000
_diffrn_measurement_device_type 'Bruker APEX-II CCD'
_diffrn_measurement_method '\f and \w scans'
_diffrn_radiation_type MoK\a
_diffrn_radiation_wavelength 0.71073
_diffrn_reflns_av_R_equivalents 0.0302
_diffrn_reflns_av_unetI/netI 0.0444
_diffrn_reflns_Laue_measured_fraction_full 1.000
_diffrn_reflns_Laue_measured_fraction_max 1.000
_diffrn_reflns_limit_h_max 13
_diffrn_reflns_limit_h_min -13
_diffrn_reflns_limit_k_max 11
_diffrn_reflns_limit_k_min -11
_diffrn_reflns_limit_l_max 13
_diffrn_reflns_limit_l_min -14
_diffrn_reflns_number 9954
_diffrn_reflns_point_group_measured_fraction_full 0.960
_diffrn_reflns_point_group_measured_fraction_max 0.948
_diffrn_reflns_theta_full 25.242
_diffrn_reflns_theta_max 26.373
_diffrn_reflns_theta_min 1.772
_exptl_absorpt_coefficient_mu 0.179
_exptl_absorpt_correction_T_max 0.9485
_exptl_absorpt_correction_T_min 0.8851
_exptl_absorpt_correction_type multi-scan
_exptl_absorpt_process_details 'SADABS V2014/4 (Bruker AXS Inc.)'
_exptl_crystal_colour Colorless
_exptl_crystal_density_diffrn 1.371
_exptl_crystal_density_meas ?
_exptl_crystal_density_method 'not measured'
_exptl_crystal_description Lump
_exptl_crystal_F_000 504
_exptl_crystal_size_max 0.18
_exptl_crystal_size_mid 0.18
_exptl_crystal_size_min 0.15
_refine_diff_density_max 0.240
_refine_diff_density_min -0.264
_refine_diff_density_rms 0.042
_refine_ls_abs_structure_details
;
 Flack x determined using 1736 quotients [(I+)-(I-)]/[(I+)+(I-)]
 (Parsons, Flack and Wagner, Acta Cryst. B69 (2013) 249-259).
;
_refine_ls_abs_structure_Flack 0.00(4)
_refine_ls_extinction_method none
_refine_ls_goodness_of_fit_ref 1.052
_refine_ls_hydrogen_treatment constr
_refine_ls_matrix_type full
_refine_ls_number_parameters 311
_refine_ls_number_reflns 4487
_refine_ls_number_restraints 1
_refine_ls_restrained_S_all 1.052
_refine_ls_R_factor_all 0.0359
_refine_ls_R_factor_gt 0.0330
_refine_ls_shift/su_max 0.000
_refine_ls_shift/su_mean 0.000
_refine_ls_structure_factor_coef Fsqd
_refine_ls_weighting_details 'w=1/[\s^2^(Fo^2^)+(0.0292P)^2^+0.2739P] where P=(Fo^2^+2Fc^2^)/3'
_refine_ls_weighting_scheme calc
_refine_ls_wR_factor_gt 0.0717
_refine_ls_wR_factor_ref 0.0760
_reflns_Friedel_coverage 0.779
_reflns_Friedel_fraction_full 0.913
_reflns_Friedel_fraction_max 0.889
_reflns_number_gt 4246
_reflns_number_total 4487
_reflns_threshold_expression 'I > 2\s(I)'
_cod_data_source_file jo7b02425_si_001.cif
_cod_data_source_block 170514LT_0m
_cod_depositor_comments
;
The following automatic conversions were performed:

'_chemical_absolute_configuration' value 'RM' changed to 'rm'
according to
/home/data/users/saulius/crontab/automatic-downloads/rss-feeds/ACS/lib/dictionaries/cif_core.dic
dictionary named 'cif_core.dic' version 2.4.2 from 2011-04-26.

'_exptl_crystal_density_meas' value 'not measured' was changed to '?'
- the value is perceived as not measured.

Automatic conversion script
Id: cif_fix_values 4973 2017-02-22 13:04:09Z antanas 

 Adding full bibliography for 4033244--4033250.cif.
;
_cod_database_code 4033247
_shelx_space_group_comment
;
The symmetry employed for this shelxl refinement is uniquely defined
by the following loop, which should always be used as a source of
symmetry information in preference to the above space-group names.
They are only intended as comments.
;
_shelxl_version_number 2014/6

loop_
_space_group_symop_operation_xyz
'x, y, z'
'-x, y+1/2, -z'

loop_
_atom_site_label
_atom_site_type_symbol
_atom_site_fract_x
_atom_site_fract_y
_atom_site_fract_z
_atom_site_U_iso_or_equiv
_atom_site_adp_type
_atom_site_occupancy
_atom_site_site_symmetry_order
_atom_site_calc_flag
_atom_site_refinement_flags_posn
_atom_site_refinement_flags_adp
S1 S -0.13854(6) 0.43266(7) 0.72222(6) 0.01418(15) Uani 1 1 d . .
O1 O 0.38839(17) 0.0516(2) 0.89037(17) 0.0197(4) Uani 1 1 d . .
O2 O 0.15390(17) 0.6929(2) 0.70280(17) 0.0176(4) Uani 1 1 d . .
O3 O -0.15987(17) 0.3129(2) 0.64176(17) 0.0202(4) Uani 1 1 d . .
O4 O -0.14262(17) 0.4018(2) 0.84510(16) 0.0197(4) Uani 1 1 d . .
O5 O 0.45993(16) 0.3253(2) 0.83530(16) 0.0179(4) Uani 1 1 d . .
C1 C 0.3461(2) -0.0878(3) 0.9281(2) 0.0198(6) Uani 1 1 d . .
H10 H 0.2705 -0.0751 0.9704 0.030 Uiso 1 1 calc R U
H11 H 0.4076 -0.1330 0.9796 0.030 Uiso 1 1 calc R U
H1 H 0.3311 -0.1510 0.8604 0.030 Uiso 1 1 calc R U
C2 C 0.3109(3) 0.1316(3) 0.8201(2) 0.0157(6) Uani 1 1 d . .
C3 C 0.3500(2) 0.2739(3) 0.7920(2) 0.0145(6) Uani 1 1 d . .
C4 C 0.2776(2) 0.3662(3) 0.7237(2) 0.0135(5) Uani 1 1 d . .
C5 C 0.3239(2) 0.5182(3) 0.6932(2) 0.0157(6) Uani 1 1 d . .
H17 H 0.3984 0.5074 0.6473 0.019 Uiso 1 1 calc R U
H16 H 0.3467 0.5699 0.7661 0.019 Uiso 1 1 calc R U
C6 C 0.2334(2) 0.6128(3) 0.6244(2) 0.0166(6) Uani 1 1 d . .
H18 H 0.2806 0.6865 0.5796 0.020 Uiso 1 1 calc R U
C7 C 0.0427(2) 0.6368(3) 0.7279(2) 0.0145(6) Uani 1 1 d . .
C8 C -0.0270(2) 0.7427(3) 0.7990(2) 0.0137(5) Uani 1 1 d . .
C9 C -0.0714(2) 0.8688(3) 0.7452(2) 0.0158(6) Uani 1 1 d . .
H24 H -0.0557 0.8856 0.6653 0.019 Uiso 1 1 calc R U
C10 C -0.1381(2) 0.9701(3) 0.8064(2) 0.0158(6) Uani 1 1 d . .
H23 H -0.1688 1.0550 0.7681 0.019 Uiso 1 1 calc R U
C11 C -0.1605(2) 0.9483(3) 0.9238(2) 0.0161(6) Uani 1 1 d . .
C12 C -0.2362(3) 1.0566(3) 0.9898(3) 0.0216(6) Uani 1 1 d . .
H19 H -0.3225 1.0324 0.9789 0.032 Uiso 1 1 calc R U
H2 H -0.2213 1.1557 0.9605 0.032 Uiso 1 1 calc R U
H20 H -0.2141 1.0520 1.0727 0.032 Uiso 1 1 calc R U
C13 C -0.5108(3) 0.9010(3) 0.6041(3) 0.0245(7) Uani 1 1 d . .
H28 H -0.4673 0.9941 0.5966 0.037 Uiso 1 1 calc R U
H27 H -0.5706 0.9094 0.6655 0.037 Uiso 1 1 calc R U
H3 H -0.5524 0.8775 0.5302 0.037 Uiso 1 1 calc R U
C14 C -0.4219(2) 0.7814(3) 0.6346(3) 0.0175(6) Uani 1 1 d . .
C15 C -0.3594(2) 0.7097(3) 0.5476(3) 0.0183(6) Uani 1 1 d . .
H4 H -0.3767 0.7336 0.4685 0.022 Uiso 1 1 calc R U
C16 C -0.2724(2) 0.6039(3) 0.5738(2) 0.0159(6) Uani 1 1 d . .
H5 H -0.2296 0.5565 0.5136 0.019 Uiso 1 1 calc R U
C17 C -0.2490(2) 0.5688(3) 0.6902(2) 0.0136(6) Uani 1 1 d . .
C18 C 0.0041(2) 0.5071(3) 0.6860(2) 0.0130(5) Uani 1 1 d . .
C19 C 0.1648(2) 0.3147(3) 0.6815(2) 0.0128(5) Uani 1 1 d . .
C20 C 0.0837(2) 0.4156(3) 0.6082(2) 0.0136(5) Uani 1 1 d . .
H6 H 0.0315 0.3559 0.5540 0.016 Uiso 1 1 calc R U
C21 C 0.1595(2) 0.5231(3) 0.5385(2) 0.0163(6) Uani 1 1 d . .
H7 H 0.2138 0.4693 0.4859 0.020 Uiso 1 1 calc R U
H8 H 0.1059 0.5876 0.4908 0.020 Uiso 1 1 calc R U
C22 C 0.1280(2) 0.1738(3) 0.7082(2) 0.0145(6) Uani 1 1 d . .
H15 H 0.0520 0.1393 0.6787 0.017 Uiso 1 1 calc R U
C23 C 0.1994(2) 0.0816(3) 0.7772(2) 0.0161(6) Uani 1 1 d . .
H9 H 0.1725 -0.0146 0.7948 0.019 Uiso 1 1 calc R U
C24 C 0.5627(2) 0.2635(3) 0.7776(3) 0.0217(6) Uani 1 1 d . .
H12 H 0.5595 0.1564 0.7827 0.033 Uiso 1 1 calc R U
H13 H 0.6379 0.2989 0.8152 0.033 Uiso 1 1 calc R U
H14 H 0.5606 0.2932 0.6957 0.033 Uiso 1 1 calc R U
C25 C -0.1127(2) 0.8242(3) 0.9781(2) 0.0175(6) Uani 1 1 d . .
H21 H -0.1249 0.8098 1.0588 0.021 Uiso 1 1 calc R U
C26 C -0.0475(2) 0.7208(3) 0.9167(2) 0.0165(6) Uani 1 1 d . .
H22 H -0.0170 0.6356 0.9549 0.020 Uiso 1 1 calc R U
C27 C -0.3114(2) 0.6370(3) 0.7786(2) 0.0163(6) Uani 1 1 d . .
H26 H -0.2958 0.6113 0.8576 0.020 Uiso 1 1 calc R U
C28 C -0.3969(2) 0.7433(3) 0.7499(2) 0.0185(6) Uani 1 1 d . .
H25 H -0.4394 0.7911 0.8101 0.022 Uiso 1 1 calc R U

loop_
_atom_site_aniso_label
_atom_site_aniso_U_11
_atom_site_aniso_U_22
_atom_site_aniso_U_33
_atom_site_aniso_U_23
_atom_site_aniso_U_13
_atom_site_aniso_U_12
S1 0.0129(3) 0.0117(3) 0.0180(3) 0.0015(3) 0.0012(2) -0.0006(3)
O1 0.0176(10) 0.0197(10) 0.0217(11) 0.0063(9) -0.0039(8) -0.0001(8)
O2 0.0148(10) 0.0147(9) 0.0236(11) -0.0037(8) 0.0042(8) -0.0030(8)
O3 0.0183(10) 0.0133(10) 0.0291(11) -0.0039(8) 0.0020(8) -0.0023(8)
O4 0.0174(10) 0.0210(11) 0.0209(10) 0.0069(8) 0.0029(8) 0.0012(8)
O5 0.0136(9) 0.0207(10) 0.0194(10) -0.0030(9) -0.0025(8) -0.0020(8)
C1 0.0203(14) 0.0201(15) 0.0191(14) 0.0065(12) 0.0006(11) 0.0017(12)
C2 0.0157(14) 0.0175(14) 0.0139(13) 0.0006(11) 0.0017(11) 0.0011(11)
C3 0.0129(13) 0.0171(14) 0.0135(13) -0.0031(11) 0.0014(10) -0.0025(11)
C4 0.0140(13) 0.0136(13) 0.0130(13) -0.0023(10) 0.0034(11) -0.0018(10)
C5 0.0130(13) 0.0157(14) 0.0184(14) -0.0004(11) 0.0018(11) -0.0030(11)
C6 0.0164(14) 0.0147(14) 0.0189(14) -0.0002(11) 0.0068(11) -0.0013(11)
C7 0.0131(13) 0.0153(13) 0.0149(14) 0.0030(11) -0.0009(11) 0.0000(11)
C8 0.0124(13) 0.0131(13) 0.0156(13) -0.0017(11) -0.0011(10) -0.0022(10)
C9 0.0170(14) 0.0161(14) 0.0142(13) 0.0008(11) 0.0006(11) -0.0028(11)
C10 0.0160(13) 0.0124(14) 0.0189(14) 0.0024(10) 0.0001(11) 0.0000(10)
C11 0.0132(13) 0.0172(14) 0.0179(13) -0.0028(11) 0.0005(10) -0.0013(11)
C12 0.0219(15) 0.0218(15) 0.0213(15) -0.0013(12) 0.0032(12) 0.0025(12)
C13 0.0214(15) 0.0210(17) 0.0309(17) 0.0019(13) -0.0009(13) 0.0037(12)
C14 0.0134(13) 0.0128(13) 0.0264(15) 0.0003(11) 0.0008(11) -0.0023(11)
C15 0.0179(14) 0.0197(15) 0.0173(14) 0.0038(11) -0.0007(11) -0.0041(12)
C16 0.0152(14) 0.0151(14) 0.0174(14) -0.0012(11) 0.0027(11) -0.0020(11)
C17 0.0097(13) 0.0113(13) 0.0197(14) 0.0017(11) -0.0008(11) -0.0019(10)
C18 0.0127(13) 0.0134(13) 0.0128(13) 0.0025(11) 0.0003(10) 0.0001(10)
C19 0.0134(13) 0.0131(13) 0.0118(13) -0.0007(10) 0.0014(10) 0.0018(11)
C20 0.0143(12) 0.0131(13) 0.0135(12) -0.0020(11) -0.0010(10) -0.0002(11)
C21 0.0164(14) 0.0171(14) 0.0154(14) 0.0000(11) 0.0025(11) 0.0017(12)
C22 0.0125(13) 0.0144(14) 0.0168(14) -0.0018(11) 0.0018(11) -0.0031(11)
C23 0.0166(14) 0.0132(14) 0.0185(14) -0.0006(11) 0.0010(11) -0.0010(11)
C24 0.0133(14) 0.0257(16) 0.0260(16) -0.0010(13) -0.0005(12) -0.0013(12)
C25 0.0192(14) 0.0211(14) 0.0120(13) 0.0010(11) 0.0006(11) -0.0014(12)
C26 0.0167(14) 0.0144(14) 0.0183(14) 0.0023(11) -0.0026(11) 0.0008(11)
C27 0.0151(14) 0.0177(14) 0.0161(14) -0.0002(11) 0.0002(11) -0.0031(11)
C28 0.0144(14) 0.0200(15) 0.0212(15) -0.0034(12) 0.0026(11) -0.0018(12)

loop_
_atom_type_symbol
_atom_type_description
_atom_type_scat_dispersion_real
_atom_type_scat_dispersion_imag
_atom_type_scat_source
C C 0.0033 0.0016 'International Tables Vol C Tables 4.2.6.8 and 6.1.1.4'
H H 0.0000 0.0000 'International Tables Vol C Tables 4.2.6.8 and 6.1.1.4'
O O 0.0106 0.0060 'International Tables Vol C Tables 4.2.6.8 and 6.1.1.4'
S S 0.1246 0.1234 'International Tables Vol C Tables 4.2.6.8 and 6.1.1.4'

loop_
_geom_angle_atom_site_label_1
_geom_angle_atom_site_label_2
_geom_angle_atom_site_label_3
_geom_angle
O4 S1 O3 118.06(12)
O4 S1 C18 110.66(12)
O3 S1 C18 105.76(12)
O4 S1 C17 107.72(12)
O3 S1 C17 107.20(12)
C18 S1 C17 106.90(12)
C2 O1 C1 116.8(2)
C7 O2 C6 119.6(2)
C3 O5 C24 113.1(2)
O1 C1 H10 109.5
O1 C1 H11 109.5
H10 C1 H11 109.5
O1 C1 H1 109.5
H10 C1 H1 109.5
H11 C1 H1 109.5
O1 C2 C23 124.5(3)
O1 C2 C3 115.9(2)
C23 C2 C3 119.6(3)
O5 C3 C4 119.0(2)
O5 C3 C2 120.1(2)
C4 C3 C2 120.9(2)
C3 C4 C19 118.9(2)
C3 C4 C5 119.5(2)
C19 C4 C5 121.6(2)
C4 C5 C6 114.6(2)
C4 C5 H17 108.6
C6 C5 H17 108.6
C4 C5 H16 108.6
C6 C5 H16 108.6
H17 C5 H16 107.6
O2 C6 C21 110.7(2)
O2 C6 C5 110.8(2)
C21 C6 C5 111.6(2)
O2 C6 H18 107.8
C21 C6 H18 107.8
C5 C6 H18 107.8
C18 C7 O2 122.2(2)
C18 C7 C8 127.3(2)
O2 C7 C8 110.4(2)
C9 C8 C26 119.3(2)
C9 C8 C7 118.2(2)
C26 C8 C7 122.5(2)
C10 C9 C8 120.8(2)
C10 C9 H24 119.6
C8 C9 H24 119.6
C9 C10 C11 120.4(3)
C9 C10 H23 119.8
C11 C10 H23 119.8
C25 C11 C10 118.5(2)
C25 C11 C12 121.1(2)
C10 C11 C12 120.4(3)
C11 C12 H19 109.5
C11 C12 H2 109.5
H19 C12 H2 109.5
C11 C12 H20 109.5
H19 C12 H20 109.5
H2 C12 H20 109.5
C14 C13 H28 109.5
C14 C13 H27 109.5
H28 C13 H27 109.5
C14 C13 H3 109.5
H28 C13 H3 109.5
H27 C13 H3 109.5
C15 C14 C28 118.5(3)
C15 C14 C13 120.3(3)
C28 C14 C13 121.2(3)
C16 C15 C14 121.5(3)
C16 C15 H4 119.3
C14 C15 H4 119.3
C15 C16 C17 118.6(3)
C15 C16 H5 120.7
C17 C16 H5 120.7
C27 C17 C16 121.1(2)
C27 C17 S1 120.7(2)
C16 C17 S1 118.2(2)
C7 C18 C20 120.9(2)
C7 C18 S1 122.0(2)
C20 C18 S1 117.08(19)
C22 C19 C4 119.7(2)
C22 C19 C20 120.9(2)
C4 C19 C20 119.5(2)
C18 C20 C19 110.2(2)
C18 C20 C21 106.6(2)
C19 C20 C21 111.0(2)
C18 C20 H6 109.6
C19 C20 H6 109.6
C21 C20 H6 109.6
C6 C21 C20 107.3(2)
C6 C21 H7 110.3
C20 C21 H7 110.3
C6 C21 H8 110.3
C20 C21 H8 110.3
H7 C21 H8 108.5
C19 C22 C23 121.6(3)
C19 C22 H15 119.2
C23 C22 H15 119.2
C22 C23 C2 119.2(3)
C22 C23 H9 120.4
C2 C23 H9 120.4
O5 C24 H12 109.5
O5 C24 H13 109.5
H12 C24 H13 109.5
O5 C24 H14 109.5
H12 C24 H14 109.5
H13 C24 H14 109.5
C26 C25 C11 121.4(2)
C26 C25 H21 119.3
C11 C25 H21 119.3
C25 C26 C8 119.6(2)
C25 C26 H22 120.2
C8 C26 H22 120.2
C28 C27 C17 118.9(3)
C28 C27 H26 120.5
C17 C27 H26 120.5
C27 C28 C14 121.4(3)
C27 C28 H25 119.3
C14 C28 H25 119.3

loop_
_geom_bond_atom_site_label_1
_geom_bond_atom_site_label_2
_geom_bond_distance
S1 O4 1.442(2)
S1 O3 1.447(2)
S1 C18 1.770(3)
S1 C17 1.771(3)
O1 C2 1.372(3)
O1 C1 1.425(3)
O2 C7 1.364(3)
O2 C6 1.465(3)
O5 C3 1.380(3)
O5 C24 1.439(3)
C1 H10 0.9800
C1 H11 0.9800
C1 H1 0.9800
C2 C23 1.389(4)
C2 C3 1.408(4)
C3 C4 1.390(4)
C4 C19 1.404(4)
C4 C5 1.522(4)
C5 C6 1.526(4)
C5 H17 0.9900
C5 H16 0.9900
C6 C21 1.507(4)
C6 H18 1.0000
C7 C18 1.343(4)
C7 C8 1.490(4)
C8 C9 1.390(4)
C8 C26 1.392(4)
C9 C10 1.383(4)
C9 H24 0.9500
C10 C11 1.392(4)
C10 H23 0.9500
C11 C25 1.391(4)
C11 C12 1.508(4)
C12 H19 0.9800
C12 H2 0.9800
C12 H20 0.9800
C13 C14 1.502(4)
C13 H28 0.9800
C13 H27 0.9800
C13 H3 0.9800
C14 C15 1.391(4)
C14 C28 1.391(4)
C15 C16 1.388(4)
C15 H4 0.9500
C16 C17 1.395(4)
C16 H5 0.9500
C17 C27 1.388(4)
C18 C20 1.517(4)
C19 C22 1.385(4)
C19 C20 1.524(4)
C20 C21 1.527(4)
C20 H6 1.0000
C21 H7 0.9900
C21 H8 0.9900
C22 C23 1.388(4)
C22 H15 0.9500
C23 H9 0.9500
C24 H12 0.9800
C24 H13 0.9800
C24 H14 0.9800
C25 C26 1.387(4)
C25 H21 0.9500
C26 H22 0.9500
C27 C28 1.387(4)
C27 H26 0.9500
C28 H25 0.9500
